data_7102577
loop_
_publ_author_name
'Czaun, Mikl\'os'
'Speier, G\'abor'
'P\'ark\'anyi, L\'aszl\'o'

_publ_section_title
;
 Facile copper-mediated activation of the N-H bond and the oxidative
 cleavage of the C2-C3 bond in 1H-2-phenyl-3-hydroxy-4-oxoquinoline.
;
_journal_issue 8
_journal_name_full 'Chemical communications (Cambridge, England)'
_journal_page_first 1004
_journal_page_last 1005
_journal_paper_doi 10.1039/b315919a
_journal_year 2004
_chemical_formula_sum 'C41 H50 Cu N6 O7'
_chemical_formula_weight 802.41
_chemical_name_systematic
;
?
;
_space_group_IT_number 7
_symmetry_cell_setting monoclinic
_symmetry_space_group_name_Hall 'P -2yc'
_symmetry_space_group_name_H-M 'P 1 c 1'
_atom_sites_solution_hydrogens geom
_atom_sites_solution_primary direct
_atom_sites_solution_secondary difmap
_audit_creation_method SHELXL-97
_cell_angle_alpha 90.00
_cell_angle_beta 117.36(6)
_cell_angle_gamma 90.00
_cell_formula_units_Z 2
_cell_length_a 10.033(3)
_cell_length_b 12.778(11)
_cell_length_c 17.681(15)
_cell_measurement_reflns_used 25
_cell_measurement_temperature 293(2)
_cell_measurement_theta_max 29.83
_cell_measurement_theta_min 25.46
_cell_volume 2013(3)
_computing_cell_refinement 'CAD4 Express'
_computing_data_collection 'CAD4 Express'
_computing_data_reduction 'XCAD4 (Harms 1996)'
_computing_structure_refinement 'SHELXL-97 (Sheldrick, 1997)'
_computing_structure_solution 'SHELXS-97 (Sheldrick, 1997)'
_diffrn_ambient_temperature 293(2)
_diffrn_measured_fraction_theta_full 0.930
_diffrn_measured_fraction_theta_max 0.930
_diffrn_measurement_device_type 'Enraf-Nonius CAD4'
_diffrn_measurement_method \w--2\q
_diffrn_radiation_monochromator graphite
_diffrn_radiation_source 'fine-focus sealed tube'
_diffrn_radiation_type 'CU k\a'
_diffrn_radiation_wavelength 1.54184
_diffrn_reflns_av_R_equivalents 0.0095
_diffrn_reflns_av_sigmaI/netI 0.0170
_diffrn_reflns_limit_h_max 11
_diffrn_reflns_limit_h_min -10
_diffrn_reflns_limit_k_max 14
_diffrn_reflns_limit_k_min -14
_diffrn_reflns_limit_l_max 17
_diffrn_reflns_limit_l_min -17
_diffrn_reflns_number 5677
_diffrn_reflns_theta_full 58.27
_diffrn_reflns_theta_max 58.27
_diffrn_reflns_theta_min 3.46
_diffrn_standards_decay_% 27
_diffrn_standards_interval_time 60
_diffrn_standards_number 3
_exptl_absorpt_coefficient_mu 1.227
_exptl_absorpt_correction_type 'not applied'
_exptl_crystal_colour 'grayish green'
_exptl_crystal_density_diffrn 1.324
_exptl_crystal_density_method 'not measured'
_exptl_crystal_description prism
_exptl_crystal_F_000 846
_exptl_crystal_size_max 0.35
_exptl_crystal_size_mid 0.20
_exptl_crystal_size_min 0.20
_refine_diff_density_max 0.256
_refine_diff_density_min -0.206
_refine_diff_density_rms 0.038
_refine_ls_abs_structure_details 'Flack H D (1983), Acta Cryst. A39, 876-881'
_refine_ls_abs_structure_Flack -0.024(19)
_refine_ls_extinction_method none
_refine_ls_goodness_of_fit_ref 1.045
_refine_ls_hydrogen_treatment riding
_refine_ls_matrix_type full
_refine_ls_number_parameters 504
_refine_ls_number_reflns 5190
_refine_ls_number_restraints 2
_refine_ls_restrained_S_all 1.044
_refine_ls_R_factor_all 0.0318
_refine_ls_R_factor_gt 0.0297
_refine_ls_shift/su_max 0.000
_refine_ls_shift/su_mean 0.000
_refine_ls_structure_factor_coef Fsqd
_refine_ls_weighting_details 'calc w=1/[\s^2^(Fo^2^)+(0.0536P)^2^+0.2737P] where P=(Fo^2^+2Fc^2^)/3'
_refine_ls_weighting_scheme calc
_refine_ls_wR_factor_gt 0.0770
_refine_ls_wR_factor_ref 0.0781
_reflns_number_gt 4991
_reflns_number_total 5190
_reflns_threshold_expression >2sigma(I)
_cod_data_source_file b315919a.txt
_cod_data_source_block cm452
_cod_original_sg_symbol_H-M 'P c'
_cod_database_code 7102577

loop_
_symmetry_equiv_pos_as_xyz
'x, y, z'
'x, -y, z+1/2'

loop_
_atom_site_label
_atom_site_type_symbol
_atom_site_fract_x
_atom_site_fract_y
_atom_site_fract_z
_atom_site_U_iso_or_equiv
_atom_site_adp_type
_atom_site_occupancy
_atom_site_symmetry_multiplicity
_atom_site_calc_flag
_atom_site_refinement_flags
Cu1 Cu 0.74114(3) 0.80163(3) 0.67040(2) 0.04372(12) Uani 1 1 d .
O1 O 0.55276(18) 0.87477(14) 0.62804(12) 0.0439(4) Uani 1 1 d .
O2 O 0.6186(2) 0.67480(15) 0.63632(14) 0.0540(5) Uani 1 1 d .
O3 O 0.7881(2) 0.83802(18) 0.54608(13) 0.0609(5) Uani 1 1 d .
O4 O 0.8691(2) 0.78320(19) 0.45660(14) 0.0604(6) Uani 1 1 d .
O5 O 0.5574(3) 0.7332(3) 0.15338(15) 0.0933(9) Uani 1 1 d .
N1 N 0.8624(2) 0.93224(18) 0.73013(15) 0.0475(6) Uani 1 1 d .
N2 N 0.9353(3) 0.7194(2) 0.73186(16) 0.0498(6) Uani 1 1 d .
N3 N 0.1816(2) 0.76059(17) 0.53869(13) 0.0400(5) Uani 1 1 d .
H3N H 0.0714 0.7800 0.5180 0.052 Uiso 1 1 d R
N4 N 0.6820(3) 0.7665(2) 0.29510(15) 0.0537(6) Uani 1 1 d .
H4N H 0.7707 0.7652 0.3374 0.070 Uiso 1 1 d R
C1 C 1.0200(4) 0.8981(3) 0.7644(3) 0.0885(13) Uani 1 1 d .
H1A H 1.0526 0.9089 0.7212 0.115 Uiso 1 1 calc R
H1B H 1.0817 0.9421 0.8127 0.115 Uiso 1 1 calc R
C2 C 1.0448(5) 0.7935(4) 0.7903(4) 0.113(2) Uani 1 1 d .
H2A H 1.0453 0.7879 0.8452 0.146 Uiso 1 1 calc R
H2B H 1.1436 0.7734 0.7982 0.146 Uiso 1 1 calc R
C3 C 0.8324(4) 1.0200(3) 0.6708(2) 0.0697(9) Uani 1 1 d .
H3A H 0.8966 1.0777 0.7001 0.098 Uiso 1 1 calc R
H3B H 0.7294 1.0411 0.6487 0.098 Uiso 1 1 calc R
H3C H 0.8515 0.9985 0.6246 0.098 Uiso 1 1 calc R
C4 C 0.8272(5) 0.9662(3) 0.7976(2) 0.0809(10) Uani 1 1 d .
H4A H 0.8409 0.9088 0.8356 0.113 Uiso 1 1 calc R
H4B H 0.7248 0.9895 0.7731 0.113 Uiso 1 1 calc R
H4C H 0.8925 1.0227 0.8287 0.113 Uiso 1 1 calc R
C5 C 0.9820(5) 0.6708(3) 0.6734(2) 0.0815(11) Uani 1 1 d .
H5A H 0.9831 0.7224 0.6342 0.114 Uiso 1 1 calc R
H5B H 0.9130 0.6160 0.6424 0.114 Uiso 1 1 calc R
H5C H 1.0808 0.6419 0.7050 0.114 Uiso 1 1 calc R
C6 C 0.9246(5) 0.6337(4) 0.7850(3) 0.1060(16) Uani 1 1 d .
H6A H 1.0171 0.5953 0.8100 0.148 Uiso 1 1 calc R
H6B H 0.8440 0.5876 0.7502 0.148 Uiso 1 1 calc R
H6C H 0.9056 0.6626 0.8293 0.148 Uiso 1 1 calc R
C7 C 0.4405(3) 0.80707(19) 0.59961(16) 0.0336(6) Uani 1 1 d .
C8 C 0.4786(3) 0.6995(2) 0.60489(18) 0.0405(7) Uani 1 1 d .
C9 C 0.3632(3) 0.6223(2) 0.57824(17) 0.0408(6) Uani 1 1 d .
C10 C 0.3931(3) 0.5137(2) 0.5848(2) 0.0541(7) Uani 1 1 d .
H10 H 0.4918 0.4903 0.6077 0.070 Uiso 1 1 calc R
C11 C 0.2781(4) 0.4425(2) 0.5578(2) 0.0614(8) Uani 1 1 d .
H11 H 0.2987 0.3711 0.5631 0.080 Uiso 1 1 calc R
C12 C 0.1277(4) 0.4783(2) 0.5218(2) 0.0574(8) Uani 1 1 d .
H12 H 0.0497 0.4300 0.5011 0.075 Uiso 1 1 calc R
C13 C 0.0956(3) 0.5821(2) 0.51705(18) 0.0476(7) Uani 1 1 d .
H13 H -0.0035 0.6041 0.4954 0.062 Uiso 1 1 calc R
C14 C 0.2116(3) 0.6560(2) 0.54467(16) 0.0406(6) Uani 1 1 d .
C15 C 0.2890(3) 0.8375(2) 0.56377(16) 0.0360(6) Uani 1 1 d .
C16 C 0.2365(3) 0.9463(2) 0.55195(15) 0.0397(6) Uani 1 1 d .
C17 C 0.3155(3) 1.0252(2) 0.53545(18) 0.0468(6) Uani 1 1 d .
H17 H 0.4053 1.0093 0.5347 0.061 Uiso 1 1 calc R
C18 C 0.2622(3) 1.1266(2) 0.52024(19) 0.0520(7) Uani 1 1 d .
H18 H 0.3153 1.1777 0.5079 0.068 Uiso 1 1 calc R
C19 C 0.1323(3) 1.1532(2) 0.5230(2) 0.0537(7) Uani 1 1 d .
H19 H 0.0976 1.2218 0.5131 0.070 Uiso 1 1 calc R
C20 C 0.0533(3) 1.0765(2) 0.5407(2) 0.0566(8) Uani 1 1 d .
H20 H -0.0343 1.0938 0.5436 0.074 Uiso 1 1 calc R
C21 C 0.1042(3) 0.9740(2) 0.55433(18) 0.0479(7) Uani 1 1 d .
H21 H 0.0492 0.9229 0.5652 0.062 Uiso 1 1 calc R
C22 C 0.7679(3) 0.8136(2) 0.47340(18) 0.0427(7) Uani 1 1 d .
C23 C 0.6084(3) 0.8232(2) 0.40018(18) 0.0434(6) Uani 1 1 d .
C24 C 0.4959(3) 0.8530(3) 0.41993(19) 0.0534(7) Uani 1 1 d .
H24 H 0.5194 0.8651 0.4766 0.069 Uiso 1 1 calc R
C25 C 0.3496(4) 0.8655(3) 0.3581(2) 0.0721(10) Uani 1 1 d .
H25 H 0.2754 0.8858 0.3727 0.094 Uiso 1 1 calc R
C26 C 0.3152(4) 0.8473(3) 0.2747(2) 0.0743(10) Uani 1 1 d .
H26 H 0.2240 0.8545 0.2359 0.097 Uiso 1 1 d R
C27 C 0.4207(4) 0.8170(3) 0.2525(2) 0.0640(8) Uani 1 1 d .
H27 H 0.3947 0.8057 0.1954 0.083 Uiso 1 1 calc R
C28 C 0.5695(3) 0.8023(2) 0.31456(18) 0.0474(7) Uani 1 1 d .
C29 C 0.6733(4) 0.7338(3) 0.2207(2) 0.0584(8) Uani 1 1 d .
C30 C 0.8163(4) 0.6951(2) 0.2234(2) 0.0593(8) Uani 1 1 d .
C31 C 0.8175(7) 0.6770(4) 0.1469(3) 0.0941(14) Uani 1 1 d .
H31 H 0.7304 0.6873 0.0961 0.122 Uiso 1 1 calc R
C32 C 0.9445(8) 0.6443(5) 0.1448(4) 0.1145(17) Uani 1 1 d .
H32 H 0.9436 0.6333 0.0926 0.149 Uiso 1 1 calc R
C33 C 1.0730(7) 0.6273(4) 0.2180(4) 0.1054(16) Uani 1 1 d .
H33 H 1.1595 0.6050 0.2158 0.137 Uiso 1 1 calc R
C34 C 1.0741(5) 0.6433(4) 0.2941(3) 0.1006(14) Uani 1 1 d .
H34 H 1.1613 0.6306 0.3443 0.131 Uiso 1 1 calc R
C35 C 0.9476(4) 0.6781(3) 0.2979(3) 0.0817(11) Uani 1 1 d .
H35 H 0.9501 0.6901 0.3504 0.106 Uiso 1 1 calc R
O1S O 0.7828(4) 0.7149(3) 0.9246(3) 0.1175(12) Uani 1 1 d .
N1S N 0.5844(4) 0.8262(3) 0.8747(2) 0.0781(9) Uani 1 1 d .
C1S C 0.6717(6) 0.7546(4) 0.8675(3) 0.0946(13) Uani 1 1 d .
H1S H 0.6459 0.7316 0.8126 0.123 Uiso 1 1 calc R
C2S C 0.6147(7) 0.8671(5) 0.9556(3) 0.1250(19) Uani 1 1 d .
H2S1 H 0.7042 0.8353 0.9987 0.175 Uiso 1 1 calc R
H2S2 H 0.5319 0.8521 0.9670 0.175 Uiso 1 1 calc R
H2S3 H 0.6286 0.9414 0.9560 0.175 Uiso 1 1 calc R
C3S C 0.4542(6) 0.8664(6) 0.7997(3) 0.129(2) Uani 1 1 d .
H3S1 H 0.4231 0.8161 0.7545 0.181 Uiso 1 1 calc R
H3S2 H 0.4805 0.9308 0.7819 0.181 Uiso 1 1 calc R
H3S3 H 0.3736 0.8788 0.8135 0.181 Uiso 1 1 calc R
O1R O 0.3367(4) 0.3639(4) 0.3509(4) 0.180(2) Uani 1 1 d .
N1R N 0.5214(4) 0.4834(3) 0.3876(3) 0.1022(12) Uani 1 1 d .
C1R C 0.4364(6) 0.4133(5) 0.4027(5) 0.128(2) Uani 1 1 d .
H1R H 0.4583 0.4027 0.4593 0.167 Uiso 1 1 calc R
C2R C 0.5018(11) 0.5046(7) 0.3039(5) 0.202(4) Uani 1 1 d .
H2R1 H 0.4518 0.4465 0.2673 0.283 Uiso 1 1 calc R
H2R2 H 0.5980 0.5148 0.3057 0.283 Uiso 1 1 calc R
H2R3 H 0.4422 0.5666 0.2822 0.283 Uiso 1 1 calc R
C3R C 0.6393(8) 0.5344(5) 0.4585(4) 0.166(3) Uani 1 1 d .
H3R1 H 0.6259 0.6089 0.4520 0.232 Uiso 1 1 calc R
H3R2 H 0.7341 0.5157 0.4614 0.232 Uiso 1 1 calc R
H3R3 H 0.6371 0.5131 0.5100 0.232 Uiso 1 1 calc R

loop_
_atom_site_aniso_label
_atom_site_aniso_U_11
_atom_site_aniso_U_22
_atom_site_aniso_U_33
_atom_site_aniso_U_23
_atom_site_aniso_U_13
_atom_site_aniso_U_12
Cu1 0.02848(18) 0.0447(2) 0.0501(2) -0.00227(19) 0.01134(15) 0.00223(17)
O1 0.0289(10) 0.0396(10) 0.0580(11) -0.0034(8) 0.0156(9) 0.0000(7)
O2 0.0321(11) 0.0448(10) 0.0734(14) -0.0064(10) 0.0142(10) 0.0017(8)
O3 0.0440(11) 0.0862(14) 0.0428(12) -0.0041(10) 0.0115(9) 0.0035(10)
O4 0.0343(11) 0.0797(14) 0.0560(12) -0.0178(11) 0.0113(10) 0.0012(10)
O5 0.0826(19) 0.127(2) 0.0482(14) -0.0133(14) 0.0113(13) 0.0184(17)
N1 0.0353(12) 0.0492(13) 0.0512(13) -0.0005(11) 0.0140(10) -0.0006(10)
N2 0.0379(14) 0.0559(14) 0.0480(14) -0.0030(12) 0.0133(12) 0.0062(12)
N3 0.0297(11) 0.0442(12) 0.0425(11) 0.0016(10) 0.0135(9) -0.0023(9)
N4 0.0481(13) 0.0669(15) 0.0405(14) -0.0087(11) 0.0156(11) -0.0017(11)
C1 0.0352(18) 0.067(2) 0.126(3) -0.005(2) 0.0056(19) -0.0024(16)
C2 0.046(2) 0.092(3) 0.138(4) -0.034(3) -0.011(2) 0.0140(19)
C3 0.088(2) 0.0481(17) 0.071(2) 0.0043(16) 0.0349(19) -0.0069(16)
C4 0.103(3) 0.076(2) 0.072(2) -0.0235(19) 0.047(2) -0.019(2)
C5 0.077(2) 0.108(3) 0.065(2) 0.015(2) 0.0371(19) 0.047(2)
C6 0.090(3) 0.141(4) 0.100(3) 0.067(3) 0.055(3) 0.060(3)
C7 0.0281(14) 0.0385(14) 0.0323(13) -0.0017(10) 0.0124(11) -0.0023(10)
C8 0.0345(15) 0.0426(17) 0.0437(15) -0.0005(11) 0.0173(13) 0.0026(11)
C9 0.0398(14) 0.0377(14) 0.0449(14) -0.0035(11) 0.0193(12) -0.0025(11)
C10 0.0475(16) 0.0454(16) 0.0645(18) -0.0025(14) 0.0214(14) 0.0016(13)
C11 0.074(2) 0.0370(15) 0.078(2) -0.0062(14) 0.0389(18) -0.0063(15)
C12 0.0582(19) 0.0518(18) 0.0670(19) -0.0051(15) 0.0329(16) -0.0172(14)
C13 0.0402(15) 0.0513(17) 0.0502(16) -0.0030(13) 0.0198(13) -0.0096(12)
C14 0.0399(15) 0.0414(14) 0.0411(14) -0.0007(12) 0.0192(12) -0.0062(11)
C15 0.0316(13) 0.0379(13) 0.0357(13) 0.0006(11) 0.0129(10) -0.0028(11)
C16 0.0308(12) 0.0458(14) 0.0378(13) -0.0010(11) 0.0117(11) 0.0018(11)
C17 0.0398(14) 0.0458(16) 0.0538(16) 0.0007(13) 0.0205(12) 0.0011(12)
C18 0.0509(16) 0.0410(15) 0.0584(17) 0.0023(13) 0.0202(13) -0.0003(13)
C19 0.0528(17) 0.0403(15) 0.0572(18) -0.0001(14) 0.0158(14) 0.0083(13)
C20 0.0446(15) 0.0560(18) 0.0694(19) 0.0007(15) 0.0264(15) 0.0126(13)
C21 0.0383(14) 0.0500(16) 0.0576(16) 0.0031(13) 0.0238(13) 0.0019(12)
C22 0.0362(15) 0.0439(15) 0.0420(18) -0.0010(12) 0.0128(12) 0.0027(11)
C23 0.0393(14) 0.0450(14) 0.0416(15) -0.0008(12) 0.0149(12) -0.0005(11)
C24 0.0425(16) 0.0703(19) 0.0448(16) 0.0066(14) 0.0179(13) 0.0112(14)
C25 0.0451(17) 0.098(3) 0.069(2) 0.005(2) 0.0226(16) 0.0151(18)
C26 0.0413(18) 0.103(3) 0.059(2) 0.007(2) 0.0056(15) 0.0140(18)
C27 0.0515(18) 0.082(2) 0.0457(17) 0.0010(15) 0.0113(15) 0.0063(15)
C28 0.0417(15) 0.0506(16) 0.0433(16) -0.0001(12) 0.0140(13) -0.0021(12)
C29 0.065(2) 0.0536(17) 0.051(2) -0.0003(15) 0.0222(17) -0.0025(15)
C30 0.074(2) 0.0470(17) 0.063(2) -0.0052(14) 0.0375(18) -0.0044(14)
C31 0.124(4) 0.096(3) 0.076(3) -0.015(2) 0.057(3) 0.003(3)
C32 0.136(5) 0.137(4) 0.110(4) -0.026(3) 0.090(4) -0.001(4)
C33 0.119(4) 0.087(3) 0.158(5) -0.028(3) 0.104(4) -0.009(3)
C34 0.080(3) 0.121(4) 0.115(4) -0.018(3) 0.057(3) 0.004(3)
C35 0.071(2) 0.106(3) 0.078(2) -0.005(2) 0.042(2) 0.010(2)
O1S 0.088(2) 0.120(3) 0.142(3) -0.001(2) 0.050(2) 0.008(2)
N1S 0.071(2) 0.089(2) 0.084(2) -0.0095(19) 0.044(2) -0.0023(18)
C1S 0.108(4) 0.096(3) 0.101(3) -0.010(3) 0.066(3) -0.017(3)
C2S 0.136(5) 0.132(4) 0.088(3) -0.023(3) 0.036(3) 0.023(4)
C3S 0.106(4) 0.188(6) 0.089(3) 0.011(4) 0.040(3) 0.010(4)
O1R 0.081(2) 0.173(4) 0.254(6) -0.098(4) 0.050(3) -0.063(3)
N1R 0.075(2) 0.073(2) 0.128(3) -0.011(2) 0.021(2) -0.0081(19)
C1R 0.097(4) 0.112(4) 0.188(6) -0.048(4) 0.077(4) -0.024(3)
C2R 0.268(11) 0.156(7) 0.132(6) 0.047(5) 0.048(7) -0.010(7)
C3R 0.168(6) 0.125(5) 0.150(5) -0.024(4) 0.026(5) -0.072(5)

loop_
_atom_type_symbol
_atom_type_description
_atom_type_scat_dispersion_real
_atom_type_scat_dispersion_imag
_atom_type_scat_source
C C 0.0181 0.0091 'International Tables Vol C Tables 4.2.6.8 and 6.1.1.4'
H H 0.0000 0.0000 'International Tables Vol C Tables 4.2.6.8 and 6.1.1.4'
Cu Cu -1.9646 0.5888 'International Tables Vol C Tables 4.2.6.8 and 6.1.1.4'
N N 0.0311 0.0180 'International Tables Vol C Tables 4.2.6.8 and 6.1.1.4'
O O 0.0492 0.0322 'International Tables Vol C Tables 4.2.6.8 and 6.1.1.4'

loop_
_geom_angle_atom_site_label_1
_geom_angle_atom_site_label_2
_geom_angle_atom_site_label_3
_geom_angle
O1 Cu1 O2 85.21(9)
O1 Cu1 N2 170.78(10)
O2 Cu1 N2 92.81(12)
O1 Cu1 N1 92.82(10)
O2 Cu1 N1 167.02(10)
N2 Cu1 N1 87.09(11)
C7 O1 Cu1 110.04(16)
C8 O2 Cu1 109.66(18)
C4 N1 C3 108.1(3)
C4 N1 C1 111.6(3)
C3 N1 C1 110.4(3)
C4 N1 Cu1 110.8(2)
C3 N1 Cu1 112.02(19)
C1 N1 Cu1 104.0(2)
C5 N2 C2 113.4(4)
C5 N2 C6 106.0(3)
C2 N2 C6 106.4(4)
C5 N2 Cu1 112.5(2)
C2 N2 Cu1 105.5(2)
C6 N2 Cu1 113.0(2)
C14 N3 C15 124.3(2)
C29 N4 C28 130.2(3)
C2 C1 N1 114.4(3)
C1 C2 N2 115.2(4)
O1 C7 C15 123.1(2)
O1 C7 C8 116.9(2)
C15 C7 C8 120.0(2)
O2 C8 C7 118.2(2)
O2 C8 C9 122.1(2)
C7 C8 C9 119.7(2)
C10 C9 C14 118.5(2)
C10 C9 C8 122.8(3)
C14 C9 C8 118.6(2)
C11 C10 C9 120.7(3)
C10 C11 C12 119.6(3)
C13 C12 C11 121.1(3)
C12 C13 C14 120.1(3)
N3 C14 C13 121.0(2)
N3 C14 C9 119.0(2)
C13 C14 C9 120.0(3)
N3 C15 C7 118.2(2)
N3 C15 C16 117.1(2)
C7 C15 C16 124.7(2)
C17 C16 C21 117.7(2)
C17 C16 C15 121.0(2)
C21 C16 C15 121.3(2)
C18 C17 C16 120.9(3)
C19 C18 C17 121.0(3)
C18 C19 C20 119.1(3)
C19 C20 C21 120.3(3)
C20 C21 C16 120.9(3)
O4 C22 O3 124.1(3)
O4 C22 C23 118.3(3)
O3 C22 C23 117.6(3)
C24 C23 C28 118.1(3)
C24 C23 C22 117.8(2)
C28 C23 C22 124.1(3)
C25 C24 C23 121.9(3)
C26 C25 C24 118.9(3)
C27 C26 C25 121.4(3)
C26 C27 C28 120.5(3)
N4 C28 C27 122.7(3)
N4 C28 C23 118.1(3)
C27 C28 C23 119.2(3)
O5 C29 N4 124.0(3)
O5 C29 C30 119.8(3)
N4 C29 C30 116.2(3)
C31 C30 C35 118.2(4)
C31 C30 C29 117.7(4)
C35 C30 C29 124.0(3)
C32 C31 C30 120.7(5)
C31 C32 C33 121.0(5)
C34 C33 C32 119.5(4)
C33 C34 C35 120.7(5)
C34 C35 C30 120.0(4)
C1S N1S C2S 120.7(4)
C1S N1S C3S 121.0(4)
C2S N1S C3S 118.3(4)
O1S C1S N1S 127.4(5)
C1R N1R C3R 118.3(5)
C1R N1R C2R 122.3(5)
C3R N1R C2R 119.3(6)
O1R C1R N1R 126.2(7)

loop_
_geom_bond_atom_site_label_1
_geom_bond_atom_site_label_2
_geom_bond_distance
Cu1 O1 1.9250(19)
Cu1 O2 1.955(2)
Cu1 N2 2.033(3)
Cu1 N1 2.049(3)
O1 C7 1.323(3)
O2 C8 1.290(4)
O3 C22 1.245(4)
O4 C22 1.244(4)
O5 C29 1.223(4)
N1 C4 1.458(4)
N1 C3 1.469(4)
N1 C1 1.476(4)
N2 C5 1.456(5)
N2 C2 1.459(5)
N2 C6 1.479(5)
N3 C14 1.363(4)
N3 C15 1.373(3)
N4 C29 1.344(4)
N4 C28 1.400(4)
C1 C2 1.397(7)
C7 C15 1.406(4)
C7 C8 1.418(4)
C8 C9 1.426(4)
C9 C10 1.413(4)
C9 C14 1.421(4)
C10 C11 1.371(5)
C11 C12 1.418(5)
C12 C13 1.358(5)
C13 C14 1.402(4)
C15 C16 1.467(4)
C16 C17 1.393(4)
C16 C21 1.393(4)
C17 C18 1.380(4)
C18 C19 1.369(4)
C19 C20 1.384(5)
C20 C21 1.386(4)
C22 C23 1.532(4)
C23 C24 1.380(4)
C23 C28 1.405(4)
C24 C25 1.378(5)
C25 C26 1.370(6)
C26 C27 1.346(5)
C27 C28 1.401(4)
C29 C30 1.498(5)
C30 C31 1.378(6)
C30 C35 1.388(6)
C31 C32 1.358(8)
C32 C33 1.360(8)
C33 C34 1.357(7)
C34 C35 1.375(6)
O1S C1S 1.218(6)
N1S C1S 1.312(6)
N1S C2S 1.419(6)
N1S C3S 1.461(6)
O1R C1R 1.181(7)
N1R C1R 1.346(7)
N1R C3R 1.426(6)
N1R C2R 1.427(8)

loop_
_geom_hbond_atom_site_label_D
_geom_hbond_atom_site_label_H
_geom_hbond_atom_site_label_A
_geom_hbond_distance_DH
_geom_hbond_distance_HA
_geom_hbond_distance_DA
_geom_hbond_angle_DHA
_geom_hbond_site_symmetry_A
N3 H3N O4 1.02 1.81 2.799(3) 161.9 1_455
N4 H4N O4 0.86 1.89 2.607(4) 140.4 .

loop_
_geom_torsion_atom_site_label_1
_geom_torsion_atom_site_label_2
_geom_torsion_atom_site_label_3
_geom_torsion_atom_site_label_4
_geom_torsion
O2 Cu1 O1 C7 0.80(17)
N2 Cu1 O1 C7 -77.1(7)
N1 Cu1 O1 C7 -166.34(17)
O1 Cu1 O2 C8 -1.0(2)
N2 Cu1 O2 C8 170.0(2)
N1 Cu1 O2 C8 80.8(5)
O1 Cu1 N1 C4 64.1(2)
O2 Cu1 N1 C4 -16.8(5)
N2 Cu1 N1 C4 -106.7(2)
O1 Cu1 N1 C3 -56.6(2)
O2 Cu1 N1 C3 -137.5(4)
N2 Cu1 N1 C3 132.6(2)
O1 Cu1 N1 C1 -175.8(2)
O2 Cu1 N1 C1 103.3(5)
N2 Cu1 N1 C1 13.4(3)
O1 Cu1 N2 C5 152.9(6)
O2 Cu1 N2 C5 75.6(3)
N1 Cu1 N2 C5 -117.4(3)
O1 Cu1 N2 C2 -83.0(7)
O2 Cu1 N2 C2 -160.3(3)
N1 Cu1 N2 C2 6.7(3)
O1 Cu1 N2 C6 32.9(8)
O2 Cu1 N2 C6 -44.4(3)
N1 Cu1 N2 C6 122.6(3)
C4 N1 C1 C2 85.8(5)
C3 N1 C1 C2 -154.0(4)
Cu1 N1 C1 C2 -33.7(5)
N1 C1 C2 N2 44.2(7)
C5 N2 C2 C1 95.1(5)
C6 N2 C2 C1 -148.8(5)
Cu1 N2 C2 C1 -28.5(6)
Cu1 O1 C7 C15 -179.2(2)
Cu1 O1 C7 C8 -0.5(3)
Cu1 O2 C8 C7 1.0(3)
Cu1 O2 C8 C9 -177.0(2)
O1 C7 C8 O2 -0.3(4)
C15 C7 C8 O2 178.4(3)
O1 C7 C8 C9 177.7(2)
C15 C7 C8 C9 -3.6(4)
O2 C8 C9 C10 0.6(4)
C7 C8 C9 C10 -177.4(3)
O2 C8 C9 C14 179.7(3)
C7 C8 C9 C14 1.7(4)
C14 C9 C10 C11 1.3(4)
C8 C9 C10 C11 -179.6(3)
C9 C10 C11 C12 0.9(5)
C10 C11 C12 C13 -3.0(5)
C11 C12 C13 C14 2.7(5)
C15 N3 C14 C13 -179.5(2)
C15 N3 C14 C9 -0.5(4)
C12 C13 C14 N3 178.5(3)
C12 C13 C14 C9 -0.4(4)
C10 C9 C14 N3 179.4(3)
C8 C9 C14 N3 0.3(4)
C10 C9 C14 C13 -1.6(4)
C8 C9 C14 C13 179.3(2)
C14 N3 C15 C7 -1.3(4)
C14 N3 C15 C16 179.4(2)
O1 C7 C15 N3 -178.0(2)
C8 C7 C15 N3 3.4(4)
O1 C7 C15 C16 1.2(4)
C8 C7 C15 C16 -177.4(2)
N3 C15 C16 C17 -148.9(2)
C7 C15 C16 C17 31.9(4)
N3 C15 C16 C21 29.2(4)
C7 C15 C16 C21 -150.0(3)
C21 C16 C17 C18 -1.3(4)
C15 C16 C17 C18 176.8(3)
C16 C17 C18 C19 1.6(4)
C17 C18 C19 C20 -0.5(5)
C18 C19 C20 C21 -0.9(5)
C19 C20 C21 C16 1.1(5)
C17 C16 C21 C20 0.0(4)
C15 C16 C21 C20 -178.2(3)
O4 C22 C23 C24 177.5(3)
O3 C22 C23 C24 -3.3(4)
O4 C22 C23 C28 -1.7(4)
O3 C22 C23 C28 177.5(3)
C28 C23 C24 C25 -1.9(5)
C22 C23 C24 C25 178.8(3)
C23 C24 C25 C26 0.2(6)
C24 C25 C26 C27 0.5(6)
C25 C26 C27 C28 0.5(6)
C29 N4 C28 C27 -4.9(5)
C29 N4 C28 C23 174.5(3)
C26 C27 C28 N4 177.1(3)
C26 C27 C28 C23 -2.2(5)
C24 C23 C28 N4 -176.5(3)
C22 C23 C28 N4 2.7(4)
C24 C23 C28 C27 2.9(4)
C22 C23 C28 C27 -177.9(3)
C28 N4 C29 O5 2.2(6)
C28 N4 C29 C30 -177.0(3)
O5 C29 C30 C31 11.0(5)
N4 C29 C30 C31 -169.8(3)
O5 C29 C30 C35 -170.0(4)
N4 C29 C30 C35 9.2(5)
C35 C30 C31 C32 -0.6(7)
C29 C30 C31 C32 178.4(4)
C30 C31 C32 C33 0.8(8)
C31 C32 C33 C34 0.1(9)
C32 C33 C34 C35 -1.1(8)
C33 C34 C35 C30 1.3(7)
C31 C30 C35 C34 -0.4(6)
C29 C30 C35 C34 -179.4(4)
C2S N1S C1S O1S 0.5(8)
C3S N1S C1S O1S -179.9(5)
C3R N1R C1R O1R -178.8(6)
C2R N1R C1R O1R -1.8(10)
